data_2210363
loop_
_publ_author_name
'Pu, Shou-Zhi'
'Zheng, Tong'
'Xu, Jing-Kun'
'Liu, Gang'

_publ_section_title
;1-[5-(4-Chlorophenyl)-2-methyl-3-thienyl]-2-(2,5-dimethyl-3-thienyl)-3,3,4,4,5,5-hexafluorocyclopent-1-ene:
 a new photochromic diarylethene compound
;
_journal_coeditor_code OM2045
_journal_issue 9
_journal_name_full 'Acta Crystallographica Section E'
_journal_page_first o3986
_journal_page_last o3988
_journal_paper_doi 10.1107/S1600536806031771
_journal_volume 62
_journal_year 2006
_chemical_formula_iupac 'C22 H15 Cl F6 S2'
_chemical_formula_moiety 'C22 H15 Cl F6 S2'
_chemical_formula_sum 'C22 H15 Cl F6 S2'
_chemical_formula_weight 492.91
_chemical_melting_point 418
_chemical_name_systematic
;
1-[5-(4-Chlorophenyl)-2-methyl-3-thienyl]-2-(2,5-dimethyl-3-thienyl)-
3,3,4,4,5,5-hexafluorocyclopent-1-ene
;
_space_group_IT_number 14
_symmetry_cell_setting monoclinic
_symmetry_space_group_name_Hall '-P 2ybc'
_symmetry_space_group_name_H-M 'P 1 21/c 1'
_atom_sites_solution_hydrogens geom
_atom_sites_solution_primary direct
_atom_sites_solution_secondary difmap
_audit_creation_method SHELXL-97
_cell_angle_alpha 90.00
_cell_angle_beta 98.243(2)
_cell_angle_gamma 90.00
_cell_formula_units_Z 4
_cell_length_a 21.232(3)
_cell_length_b 9.0912(13)
_cell_length_c 11.1534(17)
_cell_measurement_reflns_used 3265
_cell_measurement_temperature 294(2)
_cell_measurement_theta_max 24.21
_cell_measurement_theta_min 2.90
_cell_volume 2130.6(5)
_computing_cell_refinement 'SAINT (Bruker, 1997)'
_computing_data_collection 'SMART (Bruker, 1997)'
_computing_data_reduction SAINT
_computing_molecular_graphics 'SHELXTL (Bruker, 1997)'
_computing_publication_material SHELXTL
_computing_structure_refinement 'SHELXL97 (Sheldrick, 1997)'
_computing_structure_solution 'SHELXS97 (Sheldrick, 1997)'
_diffrn_ambient_temperature 294(2)
_diffrn_measured_fraction_theta_full 0.994
_diffrn_measured_fraction_theta_max 0.994
_diffrn_measurement_device_type 'Bruker SMART CCD area-detector'
_diffrn_measurement_method '\f and \w'
_diffrn_radiation_monochromator graphite
_diffrn_radiation_source 'fine-focus sealed tube'
_diffrn_radiation_type MoK\a
_diffrn_radiation_wavelength 0.71073
_diffrn_reflns_av_R_equivalents 0.0332
_diffrn_reflns_av_sigmaI/netI 0.0398
_diffrn_reflns_limit_h_max 26
_diffrn_reflns_limit_h_min -26
_diffrn_reflns_limit_k_max 11
_diffrn_reflns_limit_k_min -5
_diffrn_reflns_limit_l_max 13
_diffrn_reflns_limit_l_min -13
_diffrn_reflns_number 11640
_diffrn_reflns_theta_full 26.40
_diffrn_reflns_theta_max 26.40
_diffrn_reflns_theta_min 0.97
_diffrn_standards_number 0
_exptl_absorpt_coefficient_mu 0.434
_exptl_absorpt_correction_T_max 0.9182
_exptl_absorpt_correction_T_min 0.9029
_exptl_absorpt_correction_type multi-scan
_exptl_absorpt_process_details '(SADABS; Sheldrick, 1996)'
_exptl_crystal_colour colorless
_exptl_crystal_density_diffrn 1.537
_exptl_crystal_density_method 'not measured'
_exptl_crystal_description prism
_exptl_crystal_F_000 1000
_exptl_crystal_size_max 0.24
_exptl_crystal_size_mid 0.22
_exptl_crystal_size_min 0.20
_refine_diff_density_max 0.205
_refine_diff_density_min -0.261
_refine_ls_extinction_method none
_refine_ls_goodness_of_fit_ref 1.008
_refine_ls_hydrogen_treatment constr
_refine_ls_matrix_type full
_refine_ls_number_parameters 340
_refine_ls_number_reflns 4337
_refine_ls_number_restraints 24
_refine_ls_restrained_S_all 1.016
_refine_ls_R_factor_all 0.0761
_refine_ls_R_factor_gt 0.0395
_refine_ls_shift/su_max 0.001
_refine_ls_shift/su_mean 0.000
_refine_ls_structure_factor_coef Fsqd
_refine_ls_weighting_details 'calc w=1/[\s^2^(Fo^2^)+(0.0534P)^2^+0.3854P] where P=(Fo^2^+2Fc^2^)/3'
_refine_ls_weighting_scheme calc
_refine_ls_wR_factor_gt 0.0975
_refine_ls_wR_factor_ref 0.1144
_reflns_number_gt 2721
_reflns_number_total 4337
_reflns_threshold_expression I>2\s(I)
_cod_data_source_file om2045.cif
_cod_data_source_block Ia
_cod_original_sg_symbol_H-M 'P 21/c'
_cod_database_code 2210363
_cod_database_fobs_code 2210363

loop_
_symmetry_equiv_pos_as_xyz
'x, y, z'
'-x, y+1/2, -z+1/2'
'-x, -y, -z'
'x, -y-1/2, z-1/2'

loop_
_atom_site_type_symbol
_atom_site_label
_atom_site_fract_x
_atom_site_fract_y
_atom_site_fract_z
_atom_site_U_iso_or_equiv
_atom_site_adp_type
_atom_site_calc_flag
_atom_site_refinement_flags
_atom_site_occupancy
_atom_site_disorder_assembly
_atom_site_disorder_group
S S1 0.06754(3) 0.29044(8) 0.52882(6) 0.0626(2) Uani d . 1 . .
S S2 0.35808(3) 0.31480(7) 0.55798(6) 0.0579(2) Uani d . 1 . .
Cl Cl1 0.59112(3) 0.38894(10) 0.16552(8) 0.0858(3) Uani d . 1 . .
F F1 0.1258(5) 0.8341(7) 0.6560(11) 0.076(2) Uani d PU 0.63(2) A 1
F F2 0.1049(3) 0.8307(5) 0.4626(11) 0.080(2) Uani d PU 0.63(2) A 1
F F1' 0.1505(8) 0.8150(13) 0.7013(11) 0.068(3) Uani d PU 0.37(2) A 2
F F2' 0.0939(4) 0.8226(10) 0.528(2) 0.076(3) Uani d PU 0.37(2) A 2
F F3 0.2343(3) 0.9495(14) 0.6609(8) 0.076(2) Uani d P 0.64(3) A 1
F F4 0.1932(5) 1.0241(6) 0.4837(13) 0.082(3) Uani d P 0.64(3) A 1
F F3' 0.2138(12) 1.012(2) 0.609(3) 0.101(7) Uani d P 0.36(3) A 2
F F4' 0.1738(7) 0.963(3) 0.4276(18) 0.098(6) Uani d P 0.36(3) A 2
F F5 0.3154(2) 0.8412(5) 0.5422(10) 0.0649(18) Uani d P 0.69(3) A 1
F F6 0.2516(4) 0.8257(9) 0.3761(6) 0.0657(15) Uani d P 0.69(3) A 1
F F5' 0.3047(14) 0.8355(12) 0.609(5) 0.116(11) Uani d P 0.31(3) A 2
F F6' 0.2768(19) 0.842(2) 0.418(4) 0.106(10) Uani d P 0.31(3) A 2
C C1 0.00275(13) 0.3640(4) 0.7234(3) 0.0767(9) Uani d . 1 . .
H H1A 0.0065 0.4283 0.7923 0.115 Uiso calc R 1 . .
H H1B 0.0079 0.2639 0.7504 0.115 Uiso calc R 1 . .
H H1C -0.0385 0.3760 0.6763 0.115 Uiso calc R 1 . .
C C2 0.05326(10) 0.4012(3) 0.6468(2) 0.0543(7) Uani d . 1 . .
C C3 0.09182(10) 0.5186(3) 0.6545(2) 0.0492(6) Uani d . 1 . .
H H3 0.0913 0.5911 0.7132 0.059 Uiso calc R 1 . .
C C4 0.13368(10) 0.5234(3) 0.5652(2) 0.0417(5) Uani d . 1 . .
C C5 0.12560(10) 0.4047(3) 0.4888(2) 0.0474(6) Uani d . 1 . .
C C6 0.15693(13) 0.3687(3) 0.3809(2) 0.0638(7) Uani d . 1 . .
H H6A 0.1701 0.4580 0.3458 0.096 Uiso calc R 1 . .
H H6B 0.1274 0.3174 0.3222 0.096 Uiso calc R 1 . .
H H6C 0.1934 0.3076 0.4052 0.096 Uiso calc R 1 . .
C C7 0.26361(13) 0.3698(3) 0.7000(2) 0.0608(7) Uani d . 1 . .
H H7A 0.2478 0.4552 0.7366 0.091 Uiso calc R 1 . .
H H7B 0.2942 0.3207 0.7582 0.091 Uiso calc R 1 . .
H H7C 0.2290 0.3042 0.6736 0.091 Uiso calc R 1 . .
C C8 0.29459(10) 0.4155(3) 0.5934(2) 0.0470(6) Uani d . 1 . .
C C9 0.28314(9) 0.5337(2) 0.5169(2) 0.0381(5) Uani d . 1 . .
C C10 0.32624(9) 0.5390(2) 0.4305(2) 0.0408(5) Uani d . 1 . .
H H10 0.3245 0.6119 0.3716 0.049 Uiso calc R 1 . .
C C11 0.36982(10) 0.4300(3) 0.4404(2) 0.0440(6) Uani d . 1 . .
C C12 0.42332(10) 0.4109(3) 0.3715(2) 0.0449(6) Uani d . 1 . .
C C13 0.41996(11) 0.4683(3) 0.2558(2) 0.0546(7) Uani d . 1 . .
H H13 0.3824 0.5127 0.2202 0.066 Uiso calc R 1 . .
C C14 0.47107(12) 0.4614(3) 0.1918(2) 0.0596(7) Uani d . 1 . .
H H14 0.4680 0.5002 0.1141 0.072 Uiso calc R 1 . .
C C15 0.52625(11) 0.3963(3) 0.2450(3) 0.0561(7) Uani d . 1 . .
C C16 0.53145(11) 0.3370(3) 0.3583(3) 0.0630(7) Uani d . 1 . .
H H16 0.5692 0.2924 0.3927 0.076 Uiso calc R 1 . .
C C17 0.47980(11) 0.3438(3) 0.4218(2) 0.0576(7) Uani d . 1 . .
H H17 0.4831 0.3030 0.4989 0.069 Uiso calc R 1 . .
C C18 0.17644(10) 0.6471(2) 0.55328(19) 0.0388(5) Uani d . 1 A .
C C19 0.15227(11) 0.8008(3) 0.5657(2) 0.0550(7) Uani d . 1 . .
C C20 0.20533(12) 0.9030(3) 0.5443(3) 0.0564(7) Uani d . 1 A .
C C21 0.25575(11) 0.8050(3) 0.5034(3) 0.0531(6) Uani d . 1 . .
C C22 0.23643(10) 0.6505(2) 0.52638(19) 0.0378(5) Uani d . 1 A .

loop_
_atom_site_aniso_label
_atom_site_aniso_U_11
_atom_site_aniso_U_22
_atom_site_aniso_U_33
_atom_site_aniso_U_12
_atom_site_aniso_U_13
_atom_site_aniso_U_23
S1 0.0583(4) 0.0657(5) 0.0644(5) -0.0233(3) 0.0112(3) 0.0029(4)
S2 0.0576(4) 0.0512(4) 0.0683(5) 0.0187(3) 0.0209(3) 0.0120(3)
Cl1 0.0561(4) 0.1090(7) 0.1011(6) 0.0012(4) 0.0410(4) -0.0214(5)
F1 0.081(4) 0.063(2) 0.097(5) 0.005(2) 0.059(4) -0.013(3)
F2 0.059(2) 0.069(2) 0.105(5) 0.0173(17) -0.012(3) 0.006(2)
F1' 0.091(6) 0.059(4) 0.059(5) 0.000(4) 0.028(4) -0.018(3)
F2' 0.047(3) 0.066(3) 0.115(9) 0.017(2) 0.005(4) -0.004(4)
F3 0.069(2) 0.077(4) 0.084(3) -0.006(2) 0.016(2) -0.038(3)
F4 0.083(3) 0.048(3) 0.123(6) 0.021(2) 0.044(4) 0.022(3)
F3' 0.112(10) 0.067(7) 0.134(13) -0.027(7) 0.056(10) -0.043(9)
F4' 0.082(5) 0.118(13) 0.097(8) 0.036(7) 0.024(5) 0.049(8)
F5 0.0425(16) 0.0514(17) 0.103(4) -0.0089(13) 0.016(2) -0.005(2)
F6 0.088(4) 0.057(2) 0.058(3) 0.006(2) 0.030(2) 0.0122(15)
F5' 0.082(10) 0.066(5) 0.18(2) -0.024(5) -0.064(13) -0.003(7)
F6' 0.118(18) 0.055(6) 0.17(2) 0.018(9) 0.113(17) 0.038(11)
C1 0.0528(16) 0.105(2) 0.076(2) -0.0139(16) 0.0223(14) 0.0232(18)
C2 0.0380(12) 0.0710(18) 0.0544(16) -0.0060(13) 0.0090(11) 0.0136(14)
C3 0.0390(12) 0.0613(16) 0.0496(15) 0.0044(12) 0.0146(11) 0.0021(12)
C4 0.0340(11) 0.0470(14) 0.0457(14) 0.0017(10) 0.0116(10) 0.0021(11)
C5 0.0439(13) 0.0503(15) 0.0493(15) -0.0075(11) 0.0114(11) 0.0026(12)
C6 0.0718(17) 0.0647(17) 0.0586(17) -0.0149(14) 0.0224(14) -0.0167(14)
C7 0.0651(16) 0.0602(17) 0.0612(17) 0.0094(14) 0.0228(13) 0.0158(14)
C8 0.0442(12) 0.0458(14) 0.0529(15) 0.0026(11) 0.0138(11) 0.0014(12)
C9 0.0330(11) 0.0373(12) 0.0450(13) -0.0001(9) 0.0086(9) -0.0013(10)
C10 0.0355(11) 0.0405(13) 0.0479(14) 0.0014(10) 0.0103(10) 0.0028(10)
C11 0.0396(12) 0.0431(13) 0.0503(15) 0.0031(10) 0.0102(10) -0.0022(11)
C12 0.0380(12) 0.0427(13) 0.0553(15) 0.0044(10) 0.0113(11) -0.0088(11)
C13 0.0445(13) 0.0622(16) 0.0587(17) 0.0144(12) 0.0128(12) -0.0010(13)
C14 0.0576(15) 0.0648(17) 0.0600(17) 0.0101(14) 0.0199(13) -0.0033(14)
C15 0.0430(14) 0.0566(16) 0.0724(19) -0.0013(12) 0.0206(13) -0.0167(14)
C16 0.0392(13) 0.0746(19) 0.075(2) 0.0163(13) 0.0085(13) -0.0092(16)
C17 0.0494(14) 0.0614(17) 0.0634(17) 0.0155(13) 0.0128(12) 0.0012(13)
C18 0.0371(11) 0.0422(13) 0.0384(13) 0.0024(10) 0.0096(9) -0.0026(10)
C19 0.0394(13) 0.0533(16) 0.0749(19) 0.0070(12) 0.0166(13) -0.0105(14)
C20 0.0638(16) 0.0377(15) 0.0716(19) 0.0037(13) 0.0227(14) -0.0039(15)
C21 0.0389(13) 0.0444(14) 0.078(2) -0.0027(11) 0.0137(14) 0.0027(14)
C22 0.0368(11) 0.0385(12) 0.0389(13) 0.0004(10) 0.0087(9) -0.0007(10)

loop_
_atom_type_symbol
_atom_type_description
_atom_type_scat_dispersion_real
_atom_type_scat_dispersion_imag
_atom_type_scat_source
C C 0.0033 0.0016 'International Tables Vol C Tables 4.2.6.8 and 6.1.1.4'
H H 0.0000 0.0000 'International Tables Vol C Tables 4.2.6.8 and 6.1.1.4'
F F 0.0171 0.0103 'International Tables Vol C Tables 4.2.6.8 and 6.1.1.4'
S S 0.1246 0.1234 'International Tables Vol C Tables 4.2.6.8 and 6.1.1.4'
Cl Cl 0.1484 0.1585 'International Tables Vol C Tables 4.2.6.8 and 6.1.1.4'

loop_
_geom_angle_atom_site_label_1
_geom_angle_atom_site_label_2
_geom_angle_atom_site_label_3
_geom_angle
C2 S1 C5 93.27(12)
C8 S2 C11 93.15(11)
C2 C1 H1A 109.5
C2 C1 H1B 109.5
H1A C1 H1B 109.5
C2 C1 H1C 109.5
H1A C1 H1C 109.5
H1B C1 H1C 109.5
C3 C2 C1 128.5(3)
C3 C2 S1 110.02(18)
C1 C2 S1 121.5(2)
C2 C3 C4 114.5(2)
C2 C3 H3 122.7
C4 C3 H3 122.7
C5 C4 C3 112.0(2)
C5 C4 C18 124.94(19)
C3 C4 C18 122.9(2)
C4 C5 C6 130.0(2)
C4 C5 S1 110.15(17)
C6 C5 S1 119.76(18)
C5 C6 H6A 109.5
C5 C6 H6B 109.5
H6A C6 H6B 109.5
C5 C6 H6C 109.5
H6A C6 H6C 109.5
H6B C6 H6C 109.5
C8 C7 H7A 109.5
C8 C7 H7B 109.5
H7A C7 H7B 109.5
C8 C7 H7C 109.5
H7A C7 H7C 109.5
H7B C7 H7C 109.5
C9 C8 C7 130.7(2)
C9 C8 S2 110.39(17)
C7 C8 S2 118.82(18)
C8 C9 C10 111.96(19)
C8 C9 C22 125.7(2)
C10 C9 C22 122.16(19)
C11 C10 C9 114.8(2)
C11 C10 H10 122.6
C9 C10 H10 122.6
C10 C11 C12 128.0(2)
C10 C11 S2 109.66(16)
C12 C11 S2 122.19(17)
C13 C12 C17 117.9(2)
C13 C12 C11 120.2(2)
C17 C12 C11 121.8(2)
C14 C13 C12 121.6(2)
C14 C13 H13 119.2
C12 C13 H13 119.2
C15 C14 C13 118.8(3)
C15 C14 H14 120.6
C13 C14 H14 120.6
C16 C15 C14 121.5(2)
C16 C15 Cl1 119.4(2)
C14 C15 Cl1 119.0(2)
C15 C16 C17 119.3(2)
C15 C16 H16 120.3
C17 C16 H16 120.3
C16 C17 C12 120.8(3)
C16 C17 H17 119.6
C12 C17 H17 119.6
C22 C18 C4 130.9(2)
C22 C18 C19 110.20(19)
C4 C18 C19 118.82(18)
F1 C19 F2' 72.8(5)
F1 C19 F2 104.6(3)
F2' C19 F2 33.4(6)
F1 C19 C18 119.7(4)
F2' C19 C18 116.4(4)
F2 C19 C18 108.1(3)
F1 C19 C20 114.1(4)
F2' C19 C20 124.6(8)
F2 C19 C20 102.1(5)
C18 C19 C20 106.62(19)
F1 C19 F1' 26.9(3)
F2' C19 F1' 99.1(6)
F2 C19 F1' 131.5(4)
C18 C19 F1' 103.2(6)
C20 C19 F1' 103.3(5)
F3' C20 F4 67.7(11)
F3' C20 F3 38.1(12)
F4 C20 F3 104.6(3)
F3' C20 F4' 103.4(7)
F4 C20 F4' 36.9(7)
F3 C20 F4' 141.2(9)
F3' C20 C19 117.1(4)
F4 C20 C19 120.6(5)
F3 C20 C19 105.9(4)
F4' C20 C19 96.4(10)
F3' C20 C21 127.2(12)
F4 C20 C21 116.0(3)
F3 C20 C21 102.7(4)
F4' C20 C21 101.6(8)
C19 C20 C21 105.2(2)
F6' C21 F5 75(2)
F6' C21 F6 28(2)
F5 C21 F6 102.3(4)
F6' C21 F5' 107.1(10)
F5 C21 F5' 33.2(19)
F6 C21 F5' 134.9(19)
F6' C21 C22 123.9(16)
F5 C21 C22 116.9(4)
F6 C21 C22 108.4(4)
F5' C21 C22 102.5(10)
F6' C21 C20 116.9(10)
F5 C21 C20 116.2(3)
F6 C21 C20 106.2(4)
F5' C21 C20 95.5(17)
C22 C21 C20 106.2(2)
C18 C22 C9 132.0(2)
C18 C22 C21 110.48(19)
C9 C22 C21 117.55(18)

loop_
_geom_bond_atom_site_label_1
_geom_bond_atom_site_label_2
_geom_bond_distance
_geom_bond_publ_flag
S1 C2 1.718(3) y
S1 C5 1.719(2) y
S2 C8 1.722(2) y
S2 C11 1.724(2) y
Cl1 C15 1.743(2) ?
F1 C19 1.258(7) ?
F2 C19 1.441(7) ?
F1' C19 1.523(11) ?
F2' C19 1.266(8) ?
F3 C20 1.420(7) ?
F4 C20 1.298(6) ?
F3' C20 1.226(8) ?
F4' C20 1.478(12) ?
F5 C21 1.320(6) ?
F6 C21 1.422(8) ?
F5' C21 1.48(2) ?
F6' C21 1.16(2) ?
C1 C2 1.502(3) ?
C1 H1A 0.9600 ?
C1 H1B 0.9600 ?
C1 H1C 0.9600 ?
C2 C3 1.341(3) ?
C3 C4 1.428(3) ?
C3 H3 0.9300 ?
C4 C5 1.371(3) ?
C4 C18 1.464(3) ?
C5 C6 1.492(3) ?
C6 H6A 0.9600 ?
C6 H6B 0.9600 ?
C6 H6C 0.9600 ?
C7 C8 1.498(3) ?
C7 H7A 0.9600 ?
C7 H7B 0.9600 ?
C7 H7C 0.9600 ?
C8 C9 1.372(3) ?
C9 C10 1.422(3) ?
C9 C22 1.467(3) ?
C10 C11 1.349(3) ?
C10 H10 0.9300 ?
C11 C12 1.470(3) ?
C12 C13 1.384(3) ?
C12 C17 1.390(3) ?
C13 C14 1.383(3) ?
C13 H13 0.9300 ?
C14 C15 1.369(4) ?
C14 H14 0.9300 ?
C15 C16 1.363(4) ?
C16 C17 1.389(3) ?
C16 H16 0.9300 ?
C17 H17 0.9300 ?
C18 C22 1.350(3) y
C18 C19 1.502(3) y
C19 C20 1.506(3) y
C20 C21 1.512(3) y
C21 C22 1.496(3) y

loop_
_geom_torsion_atom_site_label_1
_geom_torsion_atom_site_label_2
_geom_torsion_atom_site_label_3
_geom_torsion_atom_site_label_4
_geom_torsion
_geom_torsion_publ_flag
C5 S1 C2 C3 -0.5(2) ?
C5 S1 C2 C1 178.2(2) ?
C1 C2 C3 C4 -178.3(2) ?
S1 C2 C3 C4 0.4(3) ?
C2 C3 C4 C5 0.0(3) ?
C2 C3 C4 C18 175.9(2) y
C3 C4 C5 C6 177.2(2) y
C18 C4 C5 C6 1.4(4) ?
C3 C4 C5 S1 -0.4(3) ?
C18 C4 C5 S1 -176.15(18) ?
C2 S1 C5 C4 0.50(19) ?
C2 S1 C5 C6 -177.4(2) ?
C11 S2 C8 C9 -0.02(19) ?
C11 S2 C8 C7 -177.2(2) ?
C7 C8 C9 C10 177.1(2) ?
S2 C8 C9 C10 0.4(2) ?
C7 C8 C9 C22 2.2(4) ?
S2 C8 C9 C22 -174.46(17) y
C8 C9 C10 C11 -0.6(3) ?
C22 C9 C10 C11 174.4(2) y
C9 C10 C11 C12 -175.1(2) ?
C9 C10 C11 S2 0.6(2) ?
C8 S2 C11 C10 -0.33(18) ?
C8 S2 C11 C12 175.6(2) ?
C10 C11 C12 C13 -27.2(4) ?
S2 C11 C12 C13 157.63(19) y
C10 C11 C12 C17 148.8(2) ?
S2 C11 C12 C17 -26.4(3) ?
C17 C12 C13 C14 -0.7(4) ?
C11 C12 C13 C14 175.4(2) ?
C12 C13 C14 C15 -0.2(4) ?
C13 C14 C15 C16 0.8(4) ?
C13 C14 C15 Cl1 -179.3(2) ?
C14 C15 C16 C17 -0.6(4) ?
Cl1 C15 C16 C17 179.6(2) y
C15 C16 C17 C12 -0.4(4) ?
C13 C12 C17 C16 1.0(4) ?
C11 C12 C17 C16 -175.0(2) ?
C5 C4 C18 C22 -42.4(4) y
C3 C4 C18 C22 142.2(2) ?
C5 C4 C18 C19 134.1(2) ?
C3 C4 C18 C19 -41.2(3) ?
C22 C18 C19 F1 -132.0(7) ?
C4 C18 C19 F1 50.8(7) ?
C22 C18 C19 F2' 143.6(12) ?
C4 C18 C19 F2' -33.6(12) ?
C22 C18 C19 F2 108.6(6) ?
C4 C18 C19 F2 -68.6(6) ?
C22 C18 C19 C20 -0.6(3) ?
C4 C18 C19 C20 -177.8(2) ?
C22 C18 C19 F1' -109.0(6) ?
C4 C18 C19 F1' 73.8(6) ?
F1 C19 C20 F3' -6(2) ?
F2' C19 C20 F3' 79(2) ?
F2 C19 C20 F3' 107(2) ?
C18 C19 C20 F3' -140(2) ?
F1' C19 C20 F3' -32(2) ?
F1 C19 C20 F4 -84.7(10) ?
F2' C19 C20 F4 0.4(13) ?
F2 C19 C20 F4 27.6(8) ?
C18 C19 C20 F4 140.9(7) ?
F1' C19 C20 F4 -110.7(10) ?
F1 C19 C20 F3 33.6(9) ?
F2' C19 C20 F3 118.7(12) ?
F2 C19 C20 F3 145.8(7) ?
C18 C19 C20 F3 -100.9(5) ?
F1' C19 C20 F3 7.5(9) ?
F1 C19 C20 F4' -114.3(13) ?
F2' C19 C20 F4' -29.2(15) ?
F2 C19 C20 F4' -2.0(11) ?
C18 C19 C20 F4' 111.3(11) ?
F1' C19 C20 F4' -140.4(12) ?
F1 C19 C20 C21 141.8(7) ?
F2' C19 C20 C21 -133.1(11) ?
F2 C19 C20 C21 -105.9(5) ?
C18 C19 C20 C21 7.4(3) ?
F1' C19 C20 C21 115.8(7) ?
F3' C20 C21 F6' -85(3) ?
F4 C20 C21 F6' -4(3) ?
F3 C20 C21 F6' -118(3) ?
F4' C20 C21 F6' 32(3) ?
C19 C20 C21 F6' 132(3) ?
F3' C20 C21 F5 0.2(19) ?
F4 C20 C21 F5 81.1(10) ?
F3 C20 C21 F5 -32.3(8) ?
F4' C20 C21 F5 117.1(14) ?
C19 C20 C21 F5 -142.9(5) ?
F3' C20 C21 F6 -112.7(18) ?
F4 C20 C21 F6 -31.9(9) ?
F3 C20 C21 F6 -145.2(6) ?
F4' C20 C21 F6 4.2(13) ?
C19 C20 C21 F6 104.2(4) ?
F3' C20 C21 F5' 27(2) ?
F4 C20 C21 F5' 108.2(18) ?
F3 C20 C21 F5' -5.2(16) ?
F4' C20 C21 F5' 144(2) ?
C19 C20 C21 F5' -115.8(16) ?
F3' C20 C21 C22 132.1(18) ?
F4 C20 C21 C22 -147.1(8) ?
F3 C20 C21 C22 99.5(5) ?
F4' C20 C21 C22 -111.1(13) ?
C19 C20 C21 C22 -11.1(3) ?
C4 C18 C22 C9 -10.2(4) ?
C19 C18 C22 C9 173.0(2) ?
C4 C18 C22 C21 170.0(2) ?
C19 C18 C22 C21 -6.8(3) ?
C8 C9 C22 C18 -40.8(4) y
C10 C9 C22 C18 144.9(2) ?
C8 C9 C22 C21 139.0(2) ?
C10 C9 C22 C21 -35.3(3) ?
F6' C21 C22 C18 -128(3) ?
F5 C21 C22 C18 142.9(5) ?
F6 C21 C22 C18 -102.3(4) ?
F5' C21 C22 C18 111(2) ?
C20 C21 C22 C18 11.4(3) ?
F6' C21 C22 C9 52(3) ?
F5 C21 C22 C9 -37.0(5) ?
F6 C21 C22 C9 77.8(5) ?
F5' C21 C22 C9 -69(2) ?
C20 C21 C22 C9 -168.5(2) ?
